data_7044017
loop_
_publ_author_name
'Ghadwal, Rajendra S.'
'Ho, Nga Kim'
'Neumann, Beate'
'Stammler, Georg'
'Menezes da Silva, Vitor Hugo'
'Watanabe, Daniel'
'Braga, Ataualpa A. C.'

_publ_section_title
;
 Nickel-Catalysed Direct C2-Arylation of N-Heterocyclic Carbene
;
_journal_name_full 'Dalton Trans.'
_journal_paper_doi 10.1039/C7DT03099A
_journal_year 2017
_chemical_formula_moiety 'Br, C35 H46 N3'
_chemical_formula_sum 'C35 H46 Br N3'
_chemical_formula_weight 588.66
_chemical_name_systematic
;
 ?
;
_space_group_crystal_system monoclinic
_space_group_IT_number 14
_space_group_name_Hall '-P 2ybc'
_space_group_name_H-M_alt 'P 1 21/c 1'
_symmetry_space_group_name_Hall '-P 2ybc'
_symmetry_space_group_name_H-M 'P 1 21/c 1'
_atom_sites_solution_hydrogens geom
_atom_sites_solution_primary direct
_audit_creation_date 2017-05-19
_audit_creation_method
;
  Olex2 1.2-ac2
  (compiled 2012.03.27 svn.r2268, GUI svn.r4156)
;
_audit_update_record
;
2017-06-28 deposited with the CCDC.
2017-08-22 downloaded from the CCDC.
;
_cell_angle_alpha 90
_cell_angle_beta 95.0975(11)
_cell_angle_gamma 90
_cell_formula_units_Z 4
_cell_length_a 9.07979(11)
_cell_length_b 26.6494(4)
_cell_length_c 13.52664(16)
_cell_measurement_reflns_used 59052
_cell_measurement_temperature 100.01(10)
_cell_measurement_theta_max 31.6750
_cell_measurement_theta_min 2.1480
_cell_volume 3260.11(7)
_computing_cell_refinement 'CrysAlisPro 1.171.38.43 (Rigaku OD, 2015)'
_computing_data_collection 'CrysAlisPro 1.171.38.43 (Rigaku OD, 2015)'
_computing_data_reduction 'CrysAlisPro 1.171.38.43 (Rigaku OD, 2015)'
_computing_molecular_graphics
;
O. V. Dolomanov, L. J. Bourhis, R. J. Gildea, J. A. K. Howard and H. Puschmann,
OLEX2: a complete structure solution, refinement and analysis program.
J. Appl. Cryst. (2009). 42, 339-341.
;
_computing_publication_material
;
O. V. Dolomanov, L. J. Bourhis, R. J. Gildea, J. A. K. Howard and H. Puschmann,
OLEX2: a complete structure solution, refinement and analysis program.
J. Appl. Cryst. (2009). 42, 339-341.
;
_computing_structure_refinement
;
SHELXL, G.M. Sheldrick, Acta Cryst.
(2008). A64, 112-122
;
_computing_structure_solution 'ShelXT (Sheldrick, 2015)'
_diffrn_ambient_environment N~2~
_diffrn_ambient_temperature 100.01(10)
_diffrn_detector 'CCD plate'
_diffrn_detector_area_resol_mean 8.0951
_diffrn_detector_type Eos
_diffrn_measured_fraction_theta_full 0.9998
_diffrn_measured_fraction_theta_max 0.9665
_diffrn_measurement_details
;
List of Runs (angles in degrees, time in seconds):

  # Type    Start    End  Width  t~exp~   \w     \q     \k     \f   Frames
#--------------------------------------------------------------------------
  1  \w     -4.00  96.00   1.00   27.50    --   25.97  77.00-120.00  100
  2  \w    -43.00  47.00   1.00   27.50    --   25.97 -57.00 120.00   90
  3  \w    -44.00  56.00   1.00   27.50    --   25.97 -77.00  30.00  100
  4  \w      6.00  95.00   1.00   27.50    --   25.97  57.00  90.00   89
  5  \w      6.00  95.00   1.00   27.50    --   25.97  57.00   0.00   89
  6  \w    -20.00  68.00   1.00   27.50    --   25.97 -99.00  90.00   88
  7  \w     -4.00  96.00   1.00   27.50    --   25.97  77.00 150.00  100
  8  \w    -44.00  56.00   1.00   27.50    --   25.97 -77.00 -60.00  100
  9  \w     -4.00  96.00   1.00   27.50    --   25.97  77.00   0.00  100
 10  \w    -20.00  68.00   1.00   27.50    --   25.97 -99.00-120.00   88
 11  \w    -99.00 -35.00   1.00   27.50    --  -23.50-178.00 120.00   64
 12  \w     -4.00  96.00   1.00   27.50    --   25.97  77.00  30.00  100
 13  \w    -17.00  70.00   1.00   27.50    --   25.97-103.00 -35.00   87
 14  \w    -47.00  99.00   1.00   27.50    --   25.97   0.00-150.00  146
 15  \w      6.00  95.00   1.00   27.50    --   25.97  57.00 -60.00   89
 16  \w     34.00 103.00   1.00   27.50    --   25.97-178.00-120.00   69
 17  \w    -20.00  68.00   1.00   27.50    --   25.97 -99.00  60.00   88
 18  \w    -47.00  99.00   1.00   27.50    --   25.97   0.00-180.00  146
 19  \w    -46.00  51.00   1.00   27.50    --   25.97 -38.00 -90.00   97
 20  \w      0.00  98.00   1.00   27.50    --   25.97  38.00 -60.00   98
 21  \w    -47.00  99.00   1.00   27.50    --   25.97   0.00 -90.00  146
 22  \w    -47.00  99.00   1.00   27.50    --   25.97   0.00 -60.00  146
 23  \w    -47.00  33.00   1.00   27.50    --   25.97   0.00 -30.00   80
 24  \w    -47.00  99.00   1.00   27.50    --   25.97   0.00-120.00  146
;
_diffrn_measurement_device 'four-circle diffractometer'
_diffrn_measurement_device_type 'SuperNova, Single source at offset, Eos'
_diffrn_measurement_method '\w scans'
_diffrn_orient_matrix_type 'CrysAlisPro convention (1999,Acta A55,543-557)'
_diffrn_orient_matrix_UB_11 0.0196128000
_diffrn_orient_matrix_UB_12 -0.0246869000
_diffrn_orient_matrix_UB_13 -0.0134469000
_diffrn_orient_matrix_UB_21 -0.0758730000
_diffrn_orient_matrix_UB_22 -0.0066855000
_diffrn_orient_matrix_UB_23 -0.0062309000
_diffrn_orient_matrix_UB_31 -0.0031077000
_diffrn_orient_matrix_UB_32 0.0073805000
_diffrn_orient_matrix_UB_33 -0.0505079000
_diffrn_radiation_monochromator mirror
_diffrn_radiation_probe x-ray
_diffrn_radiation_type 'Mo K\a'
_diffrn_radiation_wavelength 0.71073
_diffrn_reflns_av_R_equivalents 0.0403
_diffrn_reflns_av_unetI/netI 0.0133
_diffrn_reflns_Laue_measured_fraction_full 0.998
_diffrn_reflns_Laue_measured_fraction_max 0.999
_diffrn_reflns_limit_h_max 12
_diffrn_reflns_limit_h_min -12
_diffrn_reflns_limit_k_max 37
_diffrn_reflns_limit_k_min -37
_diffrn_reflns_limit_l_max 19
_diffrn_reflns_limit_l_min -19
_diffrn_reflns_number 188113
_diffrn_reflns_point_group_measured_fraction_full 0.998
_diffrn_reflns_point_group_measured_fraction_max 0.999
_diffrn_reflns_theta_full 25.242
_diffrn_reflns_theta_max 30.080
_diffrn_reflns_theta_min 1.528
_diffrn_source 'micro-focus sealed X-ray tube'
_diffrn_source_type 'SuperNova (Mo) X-ray Source'
_exptl_absorpt_coefficient_mu 1.287
_exptl_absorpt_correction_T_max 0.969
_exptl_absorpt_correction_T_min 0.952
_exptl_absorpt_correction_type gaussian
_exptl_absorpt_process_details
;
CrysAlisPro 1.171.38.43 (Rigaku Oxford Diffraction, 2015)
Numerical absorption correction based on gaussian integration over
            a multifaceted crystal model
Empirical absorption correction using spherical harmonics,
 implemented in SCALE3 ABSPACK scaling algorithm.
;
_exptl_crystal_colour 'clear colourless'
_exptl_crystal_colour_lustre clear
_exptl_crystal_colour_primary colourless
_exptl_crystal_density_diffrn 1.199
_exptl_crystal_description fragment
_exptl_crystal_F_000 1248
_exptl_crystal_size_max 0.218
_exptl_crystal_size_mid 0.187
_exptl_crystal_size_min 0.125
_refine_diff_density_max 0.453
_refine_diff_density_min -0.482
_refine_diff_density_rms 0.052
_refine_ls_extinction_method none
_refine_ls_goodness_of_fit_ref 1.080
_refine_ls_hydrogen_treatment constr
_refine_ls_matrix_type full
_refine_ls_number_parameters 362
_refine_ls_number_reflns 9564
_refine_ls_number_restraints 0
_refine_ls_restrained_S_all 1.080
_refine_ls_R_factor_all 0.0330
_refine_ls_R_factor_gt 0.0290
_refine_ls_shift/su_max 0.002
_refine_ls_shift/su_mean 0.000
_refine_ls_structure_factor_coef Fsqd
_refine_ls_weighting_details
;
 w=1/[\s^2^(Fo^2^)+(0.0270P)^2^+2.1497P]
 where P=(Fo^2^+2Fc^2^)/3
;
_refine_ls_weighting_scheme calc
_refine_ls_wR_factor_gt 0.0705
_refine_ls_wR_factor_ref 0.0722
_reflns_Friedel_coverage 0.000
_reflns_number_gt 8750
_reflns_number_total 9564
_reflns_threshold_expression 'I > 2\s(I)'
_cod_data_source_file c7dt03099a2.cif
_cod_data_source_block compound_3j
_cod_database_code 7044017
_chemical_oxdiff_formula 'C35 H46 N3 Br'
_reflns_odcompleteness_completeness 99.98
_reflns_odcompleteness_iscentric 1
_reflns_odcompleteness_theta 30.01
_olex2_date_sample_data_collection 2017-04-28
_olex2_submission_special_instructions 'No special instructions were received'
_oxdiff_exptl_absorpt_empirical_details
;
Empirical correction (ABSPACK) includes:
- Absorption correction using spherical harmonics
- Frame scaling
- Detector area scaling
;
_oxdiff_exptl_absorpt_empirical_full_max 1.266
_oxdiff_exptl_absorpt_empirical_full_min 0.860
_shelx_space_group_comment
;
The symmetry employed for this shelxl refinement is uniquely defined
by the following loop, which should always be used as a source of
symmetry information in preference to the above space-group names.
They are only intended as comments.
;
_shelxl_version_number 2013-2

loop_
_space_group_symop_operation_xyz
'x, y, z'
'-x, y+1/2, -z+1/2'
'-x, -y, -z'
'x, -y-1/2, z-1/2'

loop_
_atom_site_label
_atom_site_type_symbol
_atom_site_fract_x
_atom_site_fract_y
_atom_site_fract_z
_atom_site_U_iso_or_equiv
_atom_site_adp_type
_atom_site_occupancy
_atom_site_site_symmetry_order
_atom_site_calc_flag
_atom_site_refinement_flags_posn
_atom_site_refinement_flags_adp
Br1 Br 0.93313(2) 0.37757(2) 0.09376(2) 0.01795(4) Uani 1 1 d . .
N1 N 0.71000(11) 0.36370(4) 0.75826(7) 0.01406(18) Uani 1 1 d . .
N2 N 0.54688(11) 0.41220(4) 0.81692(7) 0.01334(18) Uani 1 1 d . .
N3 N 0.23015(13) 0.38108(4) 0.36724(8) 0.0197(2) Uani 1 1 d . .
C1 C 0.57825(12) 0.38616(4) 0.73559(8) 0.0126(2) Uani 1 1 d . .
C2 C 0.76234(13) 0.37556(5) 0.85475(9) 0.0170(2) Uani 1 1 d . .
H2 H 0.8507 0.3648 0.8880 0.020 Uiso 1 1 calc R U
C3 C 0.66060(13) 0.40574(5) 0.89134(9) 0.0165(2) Uani 1 1 d . .
H3 H 0.6658 0.4196 0.9547 0.020 Uiso 1 1 calc R U
C4 C 0.79563(13) 0.33400(5) 0.69422(9) 0.0153(2) Uani 1 1 d . .
C5 C 0.88194(14) 0.35909(5) 0.62964(9) 0.0176(2) Uani 1 1 d . .
C6 C 0.97646(15) 0.32975(6) 0.57741(10) 0.0228(3) Uani 1 1 d . .
H6 H 1.0356 0.3450 0.5334 0.027 Uiso 1 1 calc R U
C7 C 0.98294(16) 0.27820(6) 0.59047(11) 0.0254(3) Uani 1 1 d . .
H7 H 1.0486 0.2594 0.5566 0.031 Uiso 1 1 calc R U
C8 C 0.89305(15) 0.25442(5) 0.65316(11) 0.0238(3) Uani 1 1 d . .
H8 H 0.8974 0.2197 0.6598 0.029 Uiso 1 1 calc R U
C9 C 0.79589(14) 0.28181(5) 0.70660(10) 0.0188(2) Uani 1 1 d . .
C10 C 0.87485(15) 0.41544(5) 0.61298(10) 0.0211(2) Uani 1 1 d . .
H10 H 0.8101 0.4299 0.6598 0.025 Uiso 1 1 calc R U
C11 C 0.80719(17) 0.42655(6) 0.50758(12) 0.0309(3) Uani 1 1 d . .
H11A H 0.8661 0.4111 0.4605 0.046 Uiso 1 1 calc R U
H11B H 0.8046 0.4622 0.4970 0.046 Uiso 1 1 calc R U
H11C H 0.7085 0.4134 0.4991 0.046 Uiso 1 1 calc R U
C12 C 1.02762(17) 0.43966(6) 0.63219(12) 0.0290(3) Uani 1 1 d . .
H12A H 1.0683 0.4318 0.6983 0.044 Uiso 1 1 calc R U
H12B H 1.0186 0.4754 0.6250 0.044 Uiso 1 1 calc R U
H12C H 1.0918 0.4270 0.5853 0.044 Uiso 1 1 calc R U
C13 C 0.69743(15) 0.25521(5) 0.77509(11) 0.0243(3) Uani 1 1 d . .
H13 H 0.6222 0.2791 0.7929 0.029 Uiso 1 1 calc R U
C14 C 0.61763(19) 0.21025(6) 0.72416(15) 0.0374(4) Uani 1 1 d . .
H14A H 0.5600 0.2213 0.6653 0.056 Uiso 1 1 calc R U
H14B H 0.5537 0.1952 0.7686 0.056 Uiso 1 1 calc R U
H14C H 0.6892 0.1860 0.7066 0.056 Uiso 1 1 calc R U
C15 C 0.7864(2) 0.23858(7) 0.87092(14) 0.0405(4) Uani 1 1 d . .
H15A H 0.8604 0.2148 0.8555 0.061 Uiso 1 1 calc R U
H15B H 0.7213 0.2233 0.9143 0.061 Uiso 1 1 calc R U
H15C H 0.8333 0.2672 0.9031 0.061 Uiso 1 1 calc R U
C16 C 0.40528(12) 0.43324(4) 0.83737(8) 0.0133(2) Uani 1 1 d . .
C17 C 0.30214(13) 0.40035(5) 0.87384(9) 0.0155(2) Uani 1 1 d . .
C18 C 0.17244(14) 0.42164(5) 0.90345(10) 0.0195(2) Uani 1 1 d . .
H18 H 0.1021 0.4012 0.9291 0.023 Uiso 1 1 calc R U
C19 C 0.14742(14) 0.47271(5) 0.89503(10) 0.0219(3) Uani 1 1 d . .
H19 H 0.0600 0.4861 0.9146 0.026 Uiso 1 1 calc R U
C20 C 0.25074(15) 0.50421(5) 0.85788(10) 0.0199(2) Uani 1 1 d . .
H20 H 0.2313 0.5384 0.8520 0.024 Uiso 1 1 calc R U
C21 C 0.38373(13) 0.48518(5) 0.82918(8) 0.0151(2) Uani 1 1 d . .
C22 C 0.32744(15) 0.34406(5) 0.88315(10) 0.0201(2) Uani 1 1 d . .
H22 H 0.4223 0.3365 0.8571 0.024 Uiso 1 1 calc R U
C23 C 0.2085(3) 0.31536(7) 0.8216(2) 0.0650(8) Uani 1 1 d . .
H23A H 0.1154 0.3200 0.8490 0.097 Uiso 1 1 calc R U
H23B H 0.2331 0.2803 0.8223 0.097 Uiso 1 1 calc R U
H23C H 0.2014 0.3276 0.7546 0.097 Uiso 1 1 calc R U
C24 C 0.3370(3) 0.32701(7) 0.99061(14) 0.0512(6) Uani 1 1 d . .
H24A H 0.4187 0.3434 1.0272 0.077 Uiso 1 1 calc R U
H24B H 0.3514 0.2913 0.9936 0.077 Uiso 1 1 calc R U
H24C H 0.2470 0.3355 1.0189 0.077 Uiso 1 1 calc R U
C25 C 0.50097(15) 0.52057(5) 0.79590(9) 0.0180(2) Uani 1 1 d . .
H25 H 0.5710 0.5007 0.7610 0.022 Uiso 1 1 calc R U
C26 C 0.4346(2) 0.56074(6) 0.72460(12) 0.0327(3) Uani 1 1 d . .
H26A H 0.3798 0.5449 0.6692 0.049 Uiso 1 1 calc R U
H26B H 0.5126 0.5807 0.7013 0.049 Uiso 1 1 calc R U
H26C H 0.3698 0.5819 0.7585 0.049 Uiso 1 1 calc R U
C27 C 0.5861(2) 0.54499(7) 0.88595(11) 0.0377(4) Uani 1 1 d . .
H27A H 0.5202 0.5656 0.9201 0.057 Uiso 1 1 calc R U
H27B H 0.6644 0.5654 0.8643 0.057 Uiso 1 1 calc R U
H27C H 0.6273 0.5194 0.9300 0.057 Uiso 1 1 calc R U
C28 C 0.48958(12) 0.38435(4) 0.64034(9) 0.0133(2) Uani 1 1 d . .
C29 C 0.43344(13) 0.42853(5) 0.59566(9) 0.0154(2) Uani 1 1 d . .
H29 H 0.4514 0.4590 0.6279 0.019 Uiso 1 1 calc R U
C30 C 0.35186(14) 0.42774(5) 0.50454(9) 0.0164(2) Uani 1 1 d . .
H30 H 0.3184 0.4578 0.4757 0.020 Uiso 1 1 calc R U
C31 C 0.31834(13) 0.38208(5) 0.45433(9) 0.0151(2) Uani 1 1 d . .
C32 C 0.37914(14) 0.33774(5) 0.49859(9) 0.0177(2) Uani 1 1 d . .
H32 H 0.3626 0.3072 0.4663 0.021 Uiso 1 1 calc R U
C33 C 0.46289(13) 0.33909(5) 0.58920(9) 0.0167(2) Uani 1 1 d . .
H33 H 0.5021 0.3094 0.6166 0.020 Uiso 1 1 calc R U
C34 C 0.15737(15) 0.42665(5) 0.32859(10) 0.0215(2) Uani 1 1 d . .
H34A H 0.0997 0.4407 0.3779 0.032 Uiso 1 1 calc R U
H34B H 0.0938 0.4188 0.2701 0.032 Uiso 1 1 calc R U
H34C H 0.2306 0.4505 0.3122 0.032 Uiso 1 1 calc R U
C35 C 0.19620(16) 0.33390(5) 0.31635(10) 0.0232(3) Uani 1 1 d . .
H35A H 0.2863 0.3183 0.3002 0.035 Uiso 1 1 calc R U
H35B H 0.1339 0.3402 0.2565 0.035 Uiso 1 1 calc R U
H35C H 0.1459 0.3121 0.3587 0.035 Uiso 1 1 calc R U

loop_
_atom_site_aniso_label
_atom_site_aniso_U_11
_atom_site_aniso_U_22
_atom_site_aniso_U_33
_atom_site_aniso_U_23
_atom_site_aniso_U_13
_atom_site_aniso_U_12
Br1 0.02168(6) 0.01706(6) 0.01439(6) 0.00135(4) -0.00254(4) 0.00085(4)
N1 0.0124(4) 0.0186(5) 0.0109(4) -0.0010(4) -0.0006(3) 0.0026(4)
N2 0.0124(4) 0.0168(4) 0.0106(4) -0.0017(3) -0.0003(3) 0.0007(3)
N3 0.0236(5) 0.0187(5) 0.0151(5) 0.0000(4) -0.0078(4) 0.0002(4)
C1 0.0115(5) 0.0141(5) 0.0121(5) -0.0009(4) 0.0007(4) 0.0007(4)
C2 0.0136(5) 0.0246(6) 0.0120(5) -0.0005(4) -0.0025(4) 0.0015(4)
C3 0.0144(5) 0.0236(6) 0.0111(5) -0.0022(4) -0.0015(4) -0.0003(4)
C4 0.0126(5) 0.0188(5) 0.0140(5) -0.0027(4) -0.0012(4) 0.0044(4)
C5 0.0164(5) 0.0211(6) 0.0150(5) -0.0018(4) 0.0002(4) 0.0037(4)
C6 0.0204(6) 0.0308(7) 0.0176(6) -0.0035(5) 0.0045(5) 0.0053(5)
C7 0.0233(6) 0.0302(7) 0.0227(6) -0.0096(5) 0.0009(5) 0.0094(5)
C8 0.0229(6) 0.0199(6) 0.0272(7) -0.0064(5) -0.0048(5) 0.0058(5)
C9 0.0162(5) 0.0194(6) 0.0197(6) -0.0017(5) -0.0046(4) 0.0029(4)
C10 0.0205(6) 0.0228(6) 0.0209(6) 0.0032(5) 0.0069(5) 0.0040(5)
C11 0.0279(7) 0.0364(8) 0.0284(7) 0.0121(6) 0.0022(6) 0.0056(6)
C12 0.0260(7) 0.0273(7) 0.0340(8) 0.0001(6) 0.0041(6) -0.0028(6)
C13 0.0198(6) 0.0213(6) 0.0313(7) 0.0051(5) -0.0005(5) 0.0013(5)
C14 0.0290(8) 0.0234(7) 0.0590(11) 0.0005(7) -0.0010(7) -0.0044(6)
C15 0.0358(9) 0.0468(10) 0.0377(9) 0.0202(8) -0.0040(7) -0.0027(7)
C16 0.0127(5) 0.0164(5) 0.0107(5) -0.0017(4) 0.0003(4) 0.0016(4)
C17 0.0152(5) 0.0171(5) 0.0139(5) -0.0007(4) -0.0007(4) -0.0008(4)
C18 0.0147(5) 0.0254(6) 0.0187(6) -0.0005(5) 0.0032(4) -0.0020(4)
C19 0.0167(5) 0.0284(7) 0.0209(6) -0.0031(5) 0.0037(5) 0.0058(5)
C20 0.0229(6) 0.0189(6) 0.0178(6) -0.0015(4) 0.0015(5) 0.0059(5)
C21 0.0186(5) 0.0168(5) 0.0097(5) -0.0012(4) 0.0005(4) 0.0004(4)
C22 0.0199(6) 0.0161(5) 0.0241(6) 0.0007(5) 0.0009(5) -0.0022(4)
C23 0.0690(14) 0.0213(8) 0.0940(18) -0.0043(9) -0.0522(13) -0.0071(8)
C24 0.0983(17) 0.0251(8) 0.0287(9) 0.0067(7) -0.0030(10) 0.0131(9)
C25 0.0260(6) 0.0155(5) 0.0129(5) -0.0009(4) 0.0036(4) -0.0029(5)
C26 0.0433(9) 0.0240(7) 0.0323(8) 0.0106(6) 0.0116(7) 0.0067(6)
C27 0.0529(10) 0.0422(9) 0.0184(7) -0.0076(6) 0.0062(7) -0.0292(8)
C28 0.0115(5) 0.0165(5) 0.0116(5) -0.0009(4) -0.0004(4) 0.0011(4)
C29 0.0167(5) 0.0154(5) 0.0138(5) -0.0021(4) -0.0010(4) 0.0014(4)
C30 0.0182(5) 0.0156(5) 0.0148(5) 0.0009(4) -0.0022(4) 0.0020(4)
C31 0.0141(5) 0.0185(5) 0.0123(5) 0.0000(4) -0.0007(4) 0.0004(4)
C32 0.0197(6) 0.0163(5) 0.0164(5) -0.0028(4) -0.0029(4) 0.0004(4)
C33 0.0181(5) 0.0159(5) 0.0153(5) -0.0004(4) -0.0024(4) 0.0023(4)
C34 0.0232(6) 0.0234(6) 0.0166(6) 0.0025(5) -0.0057(5) 0.0021(5)
C35 0.0250(6) 0.0242(6) 0.0187(6) -0.0051(5) -0.0072(5) -0.0003(5)

loop_
_atom_type_symbol
_atom_type_description
_atom_type_scat_dispersion_real
_atom_type_scat_dispersion_imag
_atom_type_scat_source
C C 0.0033 0.0016 'International Tables Vol C Tables 4.2.6.8 and 6.1.1.4'
H H 0.0000 0.0000 'International Tables Vol C Tables 4.2.6.8 and 6.1.1.4'
N N 0.0061 0.0033 'International Tables Vol C Tables 4.2.6.8 and 6.1.1.4'
Br Br -0.2901 2.4595 'International Tables Vol C Tables 4.2.6.8 and 6.1.1.4'

loop_
_exptl_crystal_face_index_h
_exptl_crystal_face_index_k
_exptl_crystal_face_index_l
_exptl_crystal_face_perp_dist
0 -5 -2 0.0843
1 5 -2 0.0939
-5 4 -3 0.0521
-1 -5 2 0.0939
0 3 -5 0.0854
0 -3 5 0.0854
5 1 -5 0.0523
-1 5 -2 0.0623
1 -5 2 0.0623
0 5 2 0.0843

loop_
_geom_angle_atom_site_label_1
_geom_angle_atom_site_label_2
_geom_angle_atom_site_label_3
_geom_angle
C1 N1 C2 109.65(10)
C1 N1 C4 128.21(10)
C2 N1 C4 122.03(10)
C1 N2 C3 109.24(10)
C1 N2 C16 127.40(10)
C3 N2 C16 121.63(10)
C31 N3 C34 120.40(11)
C31 N3 C35 120.62(11)
C35 N3 C34 118.73(10)
N1 C1 N2 106.83(10)
N1 C1 C28 126.54(10)
N2 C1 C28 126.60(10)
N1 C2 H2 126.5
C3 C2 N1 107.00(10)
C3 C2 H2 126.5
N2 C3 H3 126.4
C2 C3 N2 107.29(10)
C2 C3 H3 126.4
C5 C4 N1 118.25(11)
C5 C4 C9 123.76(11)
C9 C4 N1 117.78(11)
C4 C5 C6 116.90(12)
C4 C5 C10 123.24(11)
C6 C5 C10 119.85(12)
C5 C6 H6 119.6
C7 C6 C5 120.74(13)
C7 C6 H6 119.6
C6 C7 H7 119.6
C8 C7 C6 120.80(13)
C8 C7 H7 119.6
C7 C8 H8 119.6
C7 C8 C9 120.87(13)
C9 C8 H8 119.6
C4 C9 C13 122.79(12)
C8 C9 C4 116.87(12)
C8 C9 C13 120.34(12)
C5 C10 H10 108.2
C5 C10 C11 109.74(12)
C5 C10 C12 111.46(11)
C11 C10 H10 108.2
C11 C10 C12 111.05(12)
C12 C10 H10 108.2
C10 C11 H11A 109.5
C10 C11 H11B 109.5
C10 C11 H11C 109.5
H11A C11 H11B 109.5
H11A C11 H11C 109.5
H11B C11 H11C 109.5
C10 C12 H12A 109.5
C10 C12 H12B 109.5
C10 C12 H12C 109.5
H12A C12 H12B 109.5
H12A C12 H12C 109.5
H12B C12 H12C 109.5
C9 C13 H13 107.9
C9 C13 C14 111.80(13)
C9 C13 C15 110.90(12)
C14 C13 H13 107.9
C15 C13 H13 107.9
C15 C13 C14 110.33(13)
C13 C14 H14A 109.5
C13 C14 H14B 109.5
C13 C14 H14C 109.5
H14A C14 H14B 109.5
H14A C14 H14C 109.5
H14B C14 H14C 109.5
C13 C15 H15A 109.5
C13 C15 H15B 109.5
C13 C15 H15C 109.5
H15A C15 H15B 109.5
H15A C15 H15C 109.5
H15B C15 H15C 109.5
C17 C16 N2 117.10(10)
C21 C16 N2 119.11(10)
C21 C16 C17 123.49(11)
C16 C17 C22 122.98(11)
C18 C17 C16 116.91(11)
C18 C17 C22 120.10(11)
C17 C18 H18 119.6
C19 C18 C17 120.83(12)
C19 C18 H18 119.6
C18 C19 H19 119.5
C18 C19 C20 120.95(12)
C20 C19 H19 119.5
C19 C20 H20 119.6
C19 C20 C21 120.71(12)
C21 C20 H20 119.6
C16 C21 C25 122.68(11)
C20 C21 C16 117.07(11)
C20 C21 C25 120.17(11)
C17 C22 H22 107.8
C23 C22 C17 111.00(12)
C23 C22 H22 107.8
C23 C22 C24 110.67(17)
C24 C22 C17 111.70(12)
C24 C22 H22 107.8
C22 C23 H23A 109.5
C22 C23 H23B 109.5
C22 C23 H23C 109.5
H23A C23 H23B 109.5
H23A C23 H23C 109.5
H23B C23 H23C 109.5
C22 C24 H24A 109.5
C22 C24 H24B 109.5
C22 C24 H24C 109.5
H24A C24 H24B 109.5
H24A C24 H24C 109.5
H24B C24 H24C 109.5
C21 C25 H25 108.0
C21 C25 C26 111.98(12)
C21 C25 C27 110.25(10)
C26 C25 H25 108.0
C26 C25 C27 110.35(13)
C27 C25 H25 108.0
C25 C26 H26A 109.5
C25 C26 H26B 109.5
C25 C26 H26C 109.5
H26A C26 H26B 109.5
H26A C26 H26C 109.5
H26B C26 H26C 109.5
C25 C27 H27A 109.5
C25 C27 H27B 109.5
C25 C27 H27C 109.5
H27A C27 H27B 109.5
H27A C27 H27C 109.5
H27B C27 H27C 109.5
C29 C28 C1 120.35(10)
C29 C28 C33 118.09(11)
C33 C28 C1 121.51(10)
C28 C29 H29 119.4
C30 C29 C28 121.26(11)
C30 C29 H29 119.4
C29 C30 H30 119.4
C29 C30 C31 121.18(11)
C31 C30 H30 119.4
N3 C31 C30 121.10(11)
N3 C31 C32 121.74(11)
C30 C31 C32 117.16(11)
C31 C32 H32 119.5
C33 C32 C31 121.06(11)
C33 C32 H32 119.5
C28 C33 H33 119.4
C32 C33 C28 121.14(11)
C32 C33 H33 119.4
N3 C34 H34A 109.5
N3 C34 H34B 109.5
N3 C34 H34C 109.5
H34A C34 H34B 109.5
H34A C34 H34C 109.5
H34B C34 H34C 109.5
N3 C35 H35A 109.5
N3 C35 H35B 109.5
N3 C35 H35C 109.5
H35A C35 H35B 109.5
H35A C35 H35C 109.5
H35B C35 H35C 109.5

loop_
_geom_bond_atom_site_label_1
_geom_bond_atom_site_label_2
_geom_bond_distance
N1 C1 1.3484(15)
N1 C2 1.3853(15)
N1 C4 1.4496(15)
N2 C1 1.3523(14)
N2 C3 1.3872(15)
N2 C16 1.4516(14)
N3 C31 1.3645(15)
N3 C34 1.4572(17)
N3 C35 1.4532(17)
C1 C28 1.4581(16)
C2 H2 0.9300
C2 C3 1.3514(17)
C3 H3 0.9300
C4 C5 1.3950(18)
C4 C9 1.4007(17)
C5 C6 1.3982(17)
C5 C10 1.5189(18)
C6 H6 0.9300
C6 C7 1.386(2)
C7 H7 0.9300
C7 C8 1.382(2)
C8 H8 0.9300
C8 C9 1.3953(18)
C9 C13 1.5191(19)
C10 H10 0.9800
C10 C11 1.530(2)
C10 C12 1.531(2)
C11 H11A 0.9600
C11 H11B 0.9600
C11 H11C 0.9600
C12 H12A 0.9600
C12 H12B 0.9600
C12 H12C 0.9600
C13 H13 0.9800
C13 C14 1.532(2)
C13 C15 1.531(2)
C14 H14A 0.9600
C14 H14B 0.9600
C14 H14C 0.9600
C15 H15A 0.9600
C15 H15B 0.9600
C15 H15C 0.9600
C16 C17 1.4039(16)
C16 C21 1.4008(16)
C17 C18 1.3975(17)
C17 C22 1.5210(18)
C18 H18 0.9300
C18 C19 1.3829(19)
C19 H19 0.9300
C19 C20 1.3860(19)
C20 H20 0.9300
C20 C21 1.3963(17)
C21 C25 1.5201(17)
C22 H22 0.9800
C22 C23 1.511(2)
C22 C24 1.518(2)
C23 H23A 0.9600
C23 H23B 0.9600
C23 H23C 0.9600
C24 H24A 0.9600
C24 H24B 0.9600
C24 H24C 0.9600
C25 H25 0.9800
C25 C26 1.5283(19)
C25 C27 1.5289(19)
C26 H26A 0.9600
C26 H26B 0.9600
C26 H26C 0.9600
C27 H27A 0.9600
C27 H27B 0.9600
C27 H27C 0.9600
C28 C29 1.3989(16)
C28 C33 1.4008(16)
C29 H29 0.9300
C29 C30 1.3805(16)
C30 H30 0.9300
C30 C31 1.4134(17)
C31 C32 1.4146(17)
C32 H32 0.9300
C32 C33 1.3842(17)
C33 H33 0.9300
C34 H34A 0.9600
C34 H34B 0.9600
C34 H34C 0.9600
C35 H35A 0.9600
C35 H35B 0.9600
C35 H35C 0.9600

loop_
_geom_torsion_atom_site_label_1
_geom_torsion_atom_site_label_2
_geom_torsion_atom_site_label_3
_geom_torsion_atom_site_label_4
_geom_torsion
N1 C1 C28 C29 -130.79(13)
N1 C1 C28 C33 46.68(18)
N1 C2 C3 N2 -0.12(14)
N1 C4 C5 C6 172.66(11)
N1 C4 C5 C10 -8.57(18)
N1 C4 C9 C8 -172.24(11)
N1 C4 C9 C13 7.22(17)
N2 C1 C28 C29 46.53(17)
N2 C1 C28 C33 -136.00(13)
N2 C16 C17 C18 173.34(10)
N2 C16 C17 C22 -5.82(17)
N2 C16 C21 C20 -174.55(10)
N2 C16 C21 C25 2.32(17)
N3 C31 C32 C33 -177.03(12)
C1 N1 C2 C3 0.02(14)
C1 N1 C4 C5 80.72(16)
C1 N1 C4 C9 -104.30(14)
C1 N2 C3 C2 0.17(14)
C1 N2 C16 C17 80.56(15)
C1 N2 C16 C21 -105.48(14)
C1 C28 C29 C30 178.63(11)
C1 C28 C33 C32 -179.70(11)
C2 N1 C1 N2 0.08(13)
C2 N1 C1 C28 177.83(11)
C2 N1 C4 C5 -94.97(14)
C2 N1 C4 C9 80.02(15)
C3 N2 C1 N1 -0.16(13)
C3 N2 C1 C28 -177.90(11)
C3 N2 C16 C17 -82.82(14)
C3 N2 C16 C21 91.14(14)
C4 N1 C1 N2 -176.03(11)
C4 N1 C1 C28 1.7(2)
C4 N1 C2 C3 176.43(11)
C4 C5 C6 C7 -0.23(19)
C4 C5 C10 C11 -111.59(14)
C4 C5 C10 C12 124.98(13)
C4 C9 C13 C14 132.36(13)
C4 C9 C13 C15 -104.05(16)
C5 C4 C9 C8 2.44(18)
C5 C4 C9 C13 -178.10(12)
C5 C6 C7 C8 1.9(2)
C6 C5 C10 C11 67.15(16)
C6 C5 C10 C12 -56.28(16)
C6 C7 C8 C9 -1.4(2)
C7 C8 C9 C4 -0.66(19)
C7 C8 C9 C13 179.86(13)
C8 C9 C13 C14 -48.19(17)
C8 C9 C13 C15 75.40(17)
C9 C4 C5 C6 -2.00(18)
C9 C4 C5 C10 176.77(12)
C10 C5 C6 C7 -179.05(13)
C16 N2 C1 N1 -165.21(11)
C16 N2 C1 C28 17.04(19)
C16 N2 C3 C2 166.25(11)
C16 C17 C18 C19 1.13(18)
C16 C17 C22 C23 -120.20(18)
C16 C17 C22 C24 115.77(16)
C16 C21 C25 C26 138.47(13)
C16 C21 C25 C27 -98.25(15)
C17 C16 C21 C20 -1.00(18)
C17 C16 C21 C25 175.87(11)
C17 C18 C19 C20 -0.6(2)
C18 C17 C22 C23 60.7(2)
C18 C17 C22 C24 -63.36(18)
C18 C19 C20 C21 -0.8(2)
C19 C20 C21 C16 1.57(18)
C19 C20 C21 C25 -175.38(12)
C20 C21 C25 C26 -44.76(16)
C20 C21 C25 C27 78.52(16)
C21 C16 C17 C18 -0.33(18)
C21 C16 C17 C22 -179.49(11)
C22 C17 C18 C19 -179.69(12)
C28 C29 C30 C31 1.88(19)
C29 C28 C33 C32 -2.17(18)
C29 C30 C31 N3 175.93(12)
C29 C30 C31 C32 -3.61(18)
C30 C31 C32 C33 2.51(18)
C31 C32 C33 C28 0.35(19)
C33 C28 C29 C30 1.07(18)
C34 N3 C31 C30 -5.64(19)
C34 N3 C31 C32 173.89(12)
C35 N3 C31 C30 -179.88(12)
C35 N3 C31 C32 -0.36(19)

loop_
_exptl_oxdiff_crystal_face_indexfrac_h
_exptl_oxdiff_crystal_face_indexfrac_k
_exptl_oxdiff_crystal_face_indexfrac_l
_exptl_oxdiff_crystal_face_x
_exptl_oxdiff_crystal_face_y
_exptl_oxdiff_crystal_face_z
-0.0023 -4.9953 -1.9971 0.1501 0.0460 0.0640
0.9986 4.9883 -1.9987 -0.0767 -0.0967 0.1347
-4.9907 4.0519 -2.9911 -0.1577 0.3702 0.1965
-0.9986 -4.9883 1.9987 0.0767 0.0967 -0.1347
-0.0014 3.0024 -4.9936 -0.0070 0.0112 0.2744
0.0014 -3.0024 4.9936 0.0070 -0.0112 -0.2744
4.9885 0.9518 -4.9986 0.1416 -0.3537 0.2440
-0.9976 5.0090 -1.9966 -0.1164 0.0546 0.1409
0.9976 -5.0090 1.9966 0.1164 -0.0546 -0.1409
0.0023 4.9953 1.9971 -0.1501 -0.0460 -0.0640
